data_1530769
loop_
_publ_author_name
'Simonov, M.A.'
'Belokoneva, E.L.'
'Egorov-Tismenko, Yu.K.'
'Belov, N.V.'

_publ_section_title
;
 The crystal structures of natural rhodonite Ca Mn4 (Si5 O15) and
 synthetic Na H Cd4 (Ge5 O15) and Li H Cd4 (Ge5 O15)
;
_journal_name_full 'Doklady Akademii Nauk SSSR'
_journal_page_first 586
_journal_page_last 589
_journal_volume 234
_journal_year 1977
_chemical_formula_sum 'Cd4 Ge5 H Li O15'
_chemical_name_systematic 'Li H Cd4 (Ge5 O15)'
_space_group_IT_number 2
_symmetry_space_group_name_Hall '-P 1'
_symmetry_space_group_name_H-M 'P -1'
_cell_angle_alpha 93
_cell_angle_beta 94.6
_cell_angle_gamma 105.75
_cell_formula_units_Z 2
_cell_length_a 7.931
_cell_length_b 12.269
_cell_length_c 7.058
_cell_volume 656.899
_citation_journal_id_ASTM DANKAS
_cod_data_source_file Simonov_DANKAS_1977_222.cif
_cod_data_source_block H1Cd4Ge5Li1O15
_cod_original_formula_sum 'H1 Cd4 Ge5 Li1 O15'
_cod_database_code 1530769

loop_
_symmetry_equiv_pos_as_xyz
x,y,z
-x,-y,-z

loop_
_atom_site_label
_atom_site_type_symbol
_atom_site_fract_x
_atom_site_fract_y
_atom_site_fract_z
_atom_site_occupancy
_atom_site_U_iso_or_equiv
Cd3 Cd+2 0.4646 0.2644 0.8175 1 0.0
O10 O-2 0.275 0.761 0.772 1 0.0
O9 O-2 0.951 0.679 0.938 1 0.0
O11 O-2 0.702 0.499 0.563 1 0.0
O4 O-2 0.089 0.525 0.728 1 0.0
O1 O-2 0.048 0.32 0.579 1 0.0
Cd4 Cd+2 0.257 0.987 0.7281 1 0.0
O8 O-2 0.2 0.879 0.394 1 0.0
Li1 Li+1 0.835 0.383 0.664 1 0.0
O15 O-2 0.478 0.695 0.484 1 0.0
Ge5 Ge+4 0.1442 0.6484 0.8915 1 0.0
O6 O-2 0.177 0.152 0.747 1 0.0
O7 O-2 0.566 0.914 0.642 1 0.0
O14 O-2 0.51 0.095 0.841 1 0.0
Cd1 Cd+2 0.9023 0.8499 0.9431 1 0.0
O12 O-2 0.739 0.381 0.906 1 0.0
Ge4 Ge+4 0.6811 0.0421 0.7792 1 0.0
Ge1 Ge+4 0.0263 0.1734 0.5718 1 0.0
O5 O-2 0.385 0.435 0.817 1 0.0
Ge2 Ge+4 0.2224 0.4424 0.6427 1 0.0
Cd2 Cd+2 0.6828 0.5577 0.8689 1 0.0
Ge3 Ge+4 0.4886 0.7739 0.7 1 0.0
O13 O-2 0.975 0.892 0.651 1 0.0
O2 O-2 0.824 0.024 0.966 1 0.0
O3 O-2 0.619 0.731 0.873 1 0.0
